data_2103214
loop_
_publ_author_name
'Marsh, Richard E.'
'Kapon, Moshe'
'Hu, Shengzhi'
'Herbstein, Frank H.'

_publ_section_title
;
 Some 60 new space-group corrections
;
_journal_issue 1
_journal_name_full 'Acta Crystallographica Section B'
_journal_page_first 62
_journal_page_last 77
_journal_paper_doi 10.1107/S0108768101017128
_journal_volume 58
_journal_year 2002
_chemical_formula_sum 'C27 H42 In N3 O9'
_chemical_name_systematic '  ?  '
_space_group_IT_number 148
_symmetry_cell_setting hexagonal
_symmetry_space_group_name_Hall '-R 3'
_symmetry_space_group_name_H-M 'R -3 :H'
_cell_angle_alpha 90.00
_cell_angle_beta 90.00
_cell_angle_gamma 120
_cell_formula_units_Z 6
_cell_length_a 15.447
_cell_length_b 15.447
_cell_length_c 23.026
_cell_volume 4758.142
_cod_data_source_file bm0047.cif
_cod_data_source_block CSD_CIF_Table_53S
_cod_depositor_comments
;
The following automatic conversions were performed:
'_symmetry_cell_setting' value 'Hexagonal' changed to 'hexagonal'
according to '/home/saulius/struct/CIF-dictionaries/cif_core.dic'
dictionary named 'cif_core.dic' version 2.4.1 from 2010-06-29.

Automatic conversion script
Id: cif_fix_enum 1527 2010-12-29 10:47:43Z saulius 

The following automatic conversions were performed:

'_symmetry_cell_setting' value 'Hexagonal' changed to 'hexagonal'
according to /home/saulius/struct/CIF-dictionaries/cif_core.dic
dictionary named 'cif_core.dic' version 2.4.1 from 2010-06-29.

Automatic conversion script
Id: cif_fix_values 1715 2011-07-08 13:25:40Z adriana 
;
_cod_original_sg_symbol_H-M 'R-3   '
_cod_original_formula_sum ' C27H42N3O9In '
_cod_database_code 2103214

loop_
_symmetry_equiv_pos_as_xyz
'x, y, z'
'-y, x-y, z'
'-x+y, -x, z'
'x+2/3, y+1/3, z+1/3'
'-y+2/3, x-y+1/3, z+1/3'
'-x+y+2/3, -x+1/3, z+1/3'
'x+1/3, y+2/3, z+2/3'
'-y+1/3, x-y+2/3, z+2/3'
'-x+y+1/3, -x+2/3, z+2/3'
'-x, -y, -z'
'y, -x+y, -z'
'x-y, x, -z'
'-x+2/3, -y+1/3, -z+1/3'
'y+2/3, -x+y+1/3, -z+1/3'
'x-y+2/3, x+1/3, -z+1/3'
'-x+1/3, -y+2/3, -z+2/3'
'y+1/3, -x+y+2/3, -z+2/3'
'x-y+1/3, x+2/3, -z+2/3'

loop_
_atom_site_label
_atom_site_fract_x
_atom_site_fract_y
_atom_site_fract_z
In .0000 .0000 .1668
O1 .0940 -.0374 .2172
O2 .1307 .0518 .1125
O5 .5579 .2195 .0068
O6 .0823 .1748 .0052
N1 .3493 .0254 .1947
C1 .1836 -.0036 .1934
C2 .2579 -.0119 .2208
C3 .3656 .0674 .1420
C4 .2950 .0752 .1126
C5 .2013 .0427 .1370
C6 .2395 -.0596 .2789
C7 .2628 .0108 .3280
C8 .4323 .0192 .2222
C9 .4330 -.0739 .2042

loop_
_atom_type_symbol
C
In
O
N
